data_4330684
loop_
_publ_author_name
'Xiaofeng Zhang'
'Deguang Huang'
'Yu-Sheng Chen'
'R. H. Holm'

_publ_section_title
;
 Synthesis of Binucleating Macrocycles and Their Nickel(II) Hydroxo- and
 Cyano-Bridged Complexes with Divalent Ions: Anatomical Variation of
 Ligand Features
;
_journal_name_full 'Inorganic Chemistry'
_journal_page_first 11017
_journal_page_last 11029
_journal_paper_doi 10.1021/ic301506x
_journal_volume 51
_journal_year 2012
_chemical_formula_moiety 'C30 H36 N6 O2 S, C H F3 O3 S, C2 H3 N'
_chemical_formula_sum 'C33 H40 F3 N7 O5 S2'
_chemical_formula_weight 735.83
_chemical_name_common 'H2pyN2(SN3), HOTf, MeCN'
_space_group_IT_number 33
_symmetry_cell_setting orthorhombic
_symmetry_space_group_name_Hall 'P 2c -2n'
_symmetry_space_group_name_H-M 'P n a 21'
_atom_sites_solution_hydrogens geom
_atom_sites_solution_primary direct
_atom_sites_solution_secondary difmap
_audit_creation_method
;
SHELXL-97

There are two copies of reported fomula unit in this structure. Each
unit contains one macrocyclic ligand, one triflate acid molecule and
one acetonitrile solvate molecule.

The atoms of small ring [12]aneSN3-CH3 on one of macrocyclic ligand was
highly disordered into two parts with occupancies of 65/35. Their
temperature factors were constrained by using command DELU/SIMU.

One of the triflate anion was also disordered into two positions with
occupancies of 60/40. The bond lengths of these two models were 
constrained by using command SADI with the constrain of their temperature
by DELU/SIMU.

No large Fourier maps was found for the potential disorder of the two MecN
molecules, but their temperature factors were constrained by DELU/SIMU.

All the hydrogens were added geometrically. No different diffraction
density was found suitable for the definition of the proton of triflate
acid molecule, but this proton was calculated in the reported formula.
;
_cell_angle_alpha 90.00
_cell_angle_beta 90.00
_cell_angle_gamma 90.00
_cell_formula_units_Z 8
_cell_length_a 16.7365(19)
_cell_length_b 12.7588(15)
_cell_length_c 32.639(4)
_cell_measurement_reflns_used 3700
_cell_measurement_temperature 100(2)
_cell_measurement_theta_max 22.14
_cell_measurement_theta_min 2.36
_cell_volume 6969.7(14)
_computing_cell_refinement 'Bruker SAINT'
_computing_data_collection 'Bruker APEX2'
_computing_data_reduction 'Bruker SAINT'
_computing_molecular_graphics 'Bruker SHELXTL'
_computing_publication_material 'Bruker SHELXTL'
_computing_structure_refinement 'SHELXL-97 (Sheldrick, 1997)'
_computing_structure_solution 'SHELXS-97 (Sheldrick, 1990)'
_diffrn_ambient_temperature 100(2)
_diffrn_measured_fraction_theta_full 0.984
_diffrn_measured_fraction_theta_max 0.984
_diffrn_measurement_device_type 'Bruker APEX-II CCD'
_diffrn_measurement_method '\f and \w scans'
_diffrn_radiation_monochromator graphite
_diffrn_radiation_source 'fine-focus sealed tube'
_diffrn_radiation_type MoK\a
_diffrn_radiation_wavelength 0.71073
_diffrn_reflns_av_R_equivalents 0.0549
_diffrn_reflns_av_sigmaI/netI 0.0761
_diffrn_reflns_limit_h_max 19
_diffrn_reflns_limit_h_min -20
_diffrn_reflns_limit_k_max 15
_diffrn_reflns_limit_k_min -15
_diffrn_reflns_limit_l_max 40
_diffrn_reflns_limit_l_min -40
_diffrn_reflns_number 26792
_diffrn_reflns_theta_full 26.38
_diffrn_reflns_theta_max 26.38
_diffrn_reflns_theta_min 1.71
_diffrn_standards_number 0
_exptl_absorpt_coefficient_mu 0.221
_exptl_absorpt_correction_T_max 0.9826
_exptl_absorpt_correction_T_min 0.9228
_exptl_absorpt_correction_type multi-scan
_exptl_absorpt_process_details SADABS
_exptl_crystal_colour colourless
_exptl_crystal_density_diffrn 1.401
_exptl_crystal_density_meas ?
_exptl_crystal_description plate
_exptl_crystal_F_000 3080
_exptl_crystal_size_max 0.37
_exptl_crystal_size_mid 0.18
_exptl_crystal_size_min 0.08
_refine_diff_density_max 0.671
_refine_diff_density_min -0.413
_refine_diff_density_rms 0.069
_refine_ls_abs_structure_details 'Flack H D (1983), Acta Cryst. A39, 876-881'
_refine_ls_abs_structure_Flack 0.35(10)
_refine_ls_extinction_method none
_refine_ls_goodness_of_fit_ref 1.033
_refine_ls_hydrogen_treatment constr
_refine_ls_matrix_type full
_refine_ls_number_parameters 1129
_refine_ls_number_reflns 11873
_refine_ls_number_restraints 1464
_refine_ls_restrained_S_all 1.007
_refine_ls_R_factor_all 0.1014
_refine_ls_R_factor_gt 0.0653
_refine_ls_shift/su_max 0.001
_refine_ls_shift/su_mean 0.000
_refine_ls_structure_factor_coef Fsqd
_refine_ls_weighting_details 'calc w=1/[\s^2^(Fo^2^)+(0.0567P)^2^+10.1700P] where P=(Fo^2^+2Fc^2^)/3'
_refine_ls_weighting_scheme calc
_refine_ls_wR_factor_gt 0.1407
_refine_ls_wR_factor_ref 0.1602
_reflns_number_gt 8411
_reflns_number_total 11873
_reflns_threshold_expression >2sigma(I)
_cod_data_source_file ic301506x_si_002_02.cif
_cod_data_source_block compound5
_cod_depositor_comments
;
The following automatic conversions were performed:

'_exptl_crystal_density_meas' value 'none' was changed to '?' - the
value is perceived as not measured.

Automatic conversion script
Id: cif_fix_values 3008 2015-01-20 13:52:24Z robertas 
;
_cod_database_code 4330684

loop_
_symmetry_equiv_pos_as_xyz
'x, y, z'
'-x, -y, z+1/2'
'x+1/2, -y+1/2, z'
'-x+1/2, y+1/2, z+1/2'

loop_
_atom_site_label
_atom_site_type_symbol
_atom_site_fract_x
_atom_site_fract_y
_atom_site_fract_z
_atom_site_U_iso_or_equiv
_atom_site_adp_type
_atom_site_occupancy
_atom_site_symmetry_multiplicity
_atom_site_calc_flag
_atom_site_refinement_flags
_atom_site_disorder_assembly
_atom_site_disorder_group
S1 S 0.57297(9) 0.85082(12) 0.62978(4) 0.0294(3) Uani 1 1 d U . .
O1 O 0.2042(2) 0.9376(3) 0.72122(12) 0.0320(9) Uani 1 1 d U . .
O2 O 0.3877(3) 1.3465(3) 0.61394(14) 0.0437(11) Uani 1 1 d U . .
N1 N 0.3126(3) 0.9106(4) 0.67938(14) 0.0251(10) Uani 1 1 d U . .
H1A H 0.3479 0.9447 0.6645 0.030 Uiso 1 1 calc R . .
N2 N 0.3155(3) 1.1161(3) 0.66078(13) 0.0232(9) Uani 1 1 d U . .
N3 N 0.4412(3) 1.1837(4) 0.61662(14) 0.0277(10) Uani 1 1 d U . .
H3A H 0.4299 1.1182 0.6228 0.033 Uiso 1 1 calc R . .
N4 N 0.6625(3) 0.9472(4) 0.55195(14) 0.0291(10) Uani 1 1 d U . .
N5 N 0.5549(3) 0.7723(4) 0.53296(14) 0.0262(9) Uani 1 1 d U . .
N6 N 0.5045(3) 0.6463(3) 0.60900(13) 0.0227(9) Uani 1 1 d U . .
C1 C 0.2538(3) 0.9701(4) 0.69669(16) 0.0258(11) Uani 1 1 d U . .
C2 C 0.2536(3) 1.0825(4) 0.68345(16) 0.0238(10) Uani 1 1 d U . .
C3 C 0.1914(3) 1.1476(5) 0.69579(16) 0.0271(11) Uani 1 1 d U . .
H3B H 0.1488 1.1217 0.7121 0.032 Uiso 1 1 calc R . .
C4 C 0.1938(3) 1.2509(4) 0.68354(18) 0.0286(12) Uani 1 1 d U . .
H4A H 0.1521 1.2975 0.6911 0.034 Uiso 1 1 calc R . .
C5 C 0.2562(3) 1.2860(5) 0.66052(17) 0.0284(12) Uani 1 1 d U . .
H5A H 0.2588 1.3574 0.6524 0.034 Uiso 1 1 calc R . .
C6 C 0.3151(3) 1.2176(4) 0.64924(17) 0.0243(10) Uani 1 1 d U . .
C7 C 0.3850(3) 1.2557(4) 0.6253(2) 0.0293(11) Uani 1 1 d U . .
C8 C 0.5172(4) 1.2028(5) 0.59848(18) 0.0281(11) Uani 1 1 d U . .
C9 C 0.5543(4) 1.2996(5) 0.60283(18) 0.0321(12) Uani 1 1 d U . .
H9A H 0.5283 1.3549 0.6170 0.038 Uiso 1 1 calc R . .
C10 C 0.6304(4) 1.3146(5) 0.58602(19) 0.0370(13) Uani 1 1 d U . .
H10A H 0.6564 1.3805 0.5887 0.044 Uiso 1 1 calc R . .
C11 C 0.6674(4) 1.2340(5) 0.56565(18) 0.0336(12) Uani 1 1 d U . .
H11A H 0.7194 1.2445 0.5547 0.040 Uiso 1 1 calc R . .
C12 C 0.6305(4) 1.1370(4) 0.56068(17) 0.0303(11) Uani 1 1 d U . .
C13 C 0.5540(3) 1.1211(5) 0.57701(16) 0.0289(11) Uani 1 1 d U . .
H13A H 0.5276 1.0558 0.5736 0.035 Uiso 1 1 calc R . .
C14 C 0.6708(4) 1.0530(5) 0.53535(19) 0.0356(12) Uani 1 1 d U . .
H14A H 0.6480 1.0542 0.5074 0.043 Uiso 1 1 calc R . .
H14B H 0.7283 1.0699 0.5331 0.043 Uiso 1 1 calc R . .
C15 C 0.7071(4) 0.9298(5) 0.59034(17) 0.0342(12) Uani 1 1 d U . .
H15A H 0.7515 0.9809 0.5917 0.041 Uiso 1 1 calc R . .
H15B H 0.7309 0.8588 0.5895 0.041 Uiso 1 1 calc R . .
C16 C 0.6576(4) 0.9397(5) 0.62899(18) 0.0345(13) Uani 1 1 d U . .
H16A H 0.6379 1.0126 0.6314 0.041 Uiso 1 1 calc R . .
H16B H 0.6920 0.9252 0.6530 0.041 Uiso 1 1 calc R . .
C17 C 0.6221(3) 0.7267(4) 0.64201(17) 0.0274(11) Uani 1 1 d U . .
H17A H 0.6612 0.7086 0.6204 0.033 Uiso 1 1 calc R . .
H17B H 0.6510 0.7327 0.6684 0.033 Uiso 1 1 calc R . .
C18 C 0.5579(3) 0.6418(5) 0.64493(17) 0.0274(11) Uani 1 1 d U . .
H18A H 0.5836 0.5720 0.6463 0.033 Uiso 1 1 calc R . .
H18B H 0.5263 0.6519 0.6703 0.033 Uiso 1 1 calc R . .
C19 C 0.6854(4) 0.8703(5) 0.52078(18) 0.0319(12) Uani 1 1 d U . .
H19A H 0.7441 0.8615 0.5213 0.038 Uiso 1 1 calc R . .
H19B H 0.6705 0.8977 0.4934 0.038 Uiso 1 1 calc R . .
C20 C 0.6461(3) 0.7635(4) 0.52687(18) 0.0264(11) Uani 1 1 d U . .
H20A H 0.6700 0.7290 0.5511 0.032 Uiso 1 1 calc R . .
H20B H 0.6571 0.7190 0.5027 0.032 Uiso 1 1 calc R . .
C21 C 0.5185(4) 0.8368(5) 0.50169(19) 0.0365(14) Uani 1 1 d U . .
H21A H 0.4608 0.8412 0.5066 0.055 Uiso 1 1 calc R . .
H21B H 0.5282 0.8057 0.4747 0.055 Uiso 1 1 calc R . .
H21C H 0.5417 0.9073 0.5026 0.055 Uiso 1 1 calc R . .
C22 C 0.5189(3) 0.6634(5) 0.53503(17) 0.0272(11) Uani 1 1 d U . .
H22A H 0.4599 0.6698 0.5345 0.033 Uiso 1 1 calc R . .
H22B H 0.5352 0.6239 0.5103 0.033 Uiso 1 1 calc R . .
C23 C 0.5427(3) 0.6015(4) 0.57247(16) 0.0262(11) Uani 1 1 d U . .
H23A H 0.5261 0.5275 0.5692 0.031 Uiso 1 1 calc R . .
H23B H 0.6015 0.6032 0.5757 0.031 Uiso 1 1 calc R . .
C24 C 0.4264(3) 0.5952(4) 0.61682(17) 0.0271(11) Uani 1 1 d U . .
H24A H 0.4355 0.5208 0.6240 0.033 Uiso 1 1 calc R . .
H24B H 0.3941 0.5971 0.5914 0.033 Uiso 1 1 calc R . .
C25 C 0.3804(3) 0.6463(4) 0.65050(16) 0.0222(10) Uani 1 1 d U . .
C26 C 0.3461(3) 0.5870(4) 0.68219(17) 0.0246(11) Uani 1 1 d U . .
H26A H 0.3519 0.5130 0.6821 0.030 Uiso 1 1 calc R . .
C27 C 0.3040(3) 0.6345(4) 0.71355(17) 0.0267(11) Uani 1 1 d U . .
H27A H 0.2828 0.5929 0.7351 0.032 Uiso 1 1 calc R . .
C28 C 0.2924(3) 0.7420(4) 0.71406(16) 0.0223(11) Uani 1 1 d U . .
H28A H 0.2635 0.7738 0.7358 0.027 Uiso 1 1 calc R . .
C29 C 0.3235(3) 0.8033(4) 0.68228(16) 0.0226(10) Uani 1 1 d U . .
C30 C 0.3690(3) 0.7550(4) 0.65138(17) 0.0228(11) Uani 1 1 d U . .
H30A H 0.3925 0.7971 0.6306 0.027 Uiso 1 1 calc R . .
O3 O -0.0621(2) 0.5649(3) 0.21424(13) 0.0374(10) Uani 1 1 d U . .
O4 O 0.1274(3) 0.1561(3) 0.32052(14) 0.0408(11) Uani 1 1 d U . .
N7 N 0.0492(2) 0.5892(4) 0.25414(14) 0.0225(9) Uani 1 1 d U A .
H7A H 0.0853 0.5550 0.2685 0.027 Uiso 1 1 calc R . .
N8 N 0.0521(2) 0.3860(3) 0.27350(12) 0.0203(9) Uani 1 1 d U . .
N9 N 0.1779(3) 0.3221(4) 0.31911(14) 0.0244(10) Uani 1 1 d U A .
H9B H 0.1666 0.3873 0.3125 0.029 Uiso 1 1 calc R . .
C31 C -0.0092(3) 0.5311(5) 0.23738(16) 0.0248(11) Uani 1 1 d U . .
C32 C -0.0097(3) 0.4180(4) 0.25078(16) 0.0230(11) Uani 1 1 d U . .
C33 C -0.0723(3) 0.3538(5) 0.23926(16) 0.0269(12) Uani 1 1 d U . .
H33A H -0.1150 0.3807 0.2232 0.032 Uiso 1 1 calc R . .
C34 C -0.0722(3) 0.2499(4) 0.25136(19) 0.0261(12) Uani 1 1 d U . .
H34A H -0.1145 0.2040 0.2439 0.031 Uiso 1 1 calc R . .
C35 C -0.0075(3) 0.2147(5) 0.27500(16) 0.0291(12) Uani 1 1 d U . .
H35A H -0.0047 0.1439 0.2839 0.035 Uiso 1 1 calc R . .
C36 C 0.0523(3) 0.2856(5) 0.28508(16) 0.0228(11) Uani 1 1 d U . .
C37 C 0.1217(3) 0.2478(4) 0.30970(17) 0.0228(11) Uani 1 1 d U . .
C38 C 0.2521(3) 0.3045(4) 0.33840(16) 0.0247(11) Uani 1 1 d U . .
S2 S 0.31013(14) 0.6557(2) 0.30491(7) 0.0195(6) Uani 0.657(4) 1 d PU A 1
N10 N 0.3988(5) 0.5687(6) 0.3839(3) 0.0216(15) Uani 0.657(4) 1 d PU A 1
N11 N 0.2955(5) 0.7461(6) 0.3985(2) 0.0200(14) Uani 0.657(4) 1 d PU A 1
N12 N 0.2420(9) 0.8569(16) 0.3240(7) 0.0236(17) Uani 0.657(4) 1 d PU A 1
C39 C 0.2930(3) 0.2104(5) 0.33363(16) 0.0253(11) Uani 0.657(4) 1 d PU A 1
H39A H 0.2693 0.1533 0.3195 0.030 Uiso 0.657(4) 1 calc PR A 1
C40 C 0.3707(7) 0.2018(14) 0.3503(4) 0.026(2) Uani 0.657(4) 1 d PU A 1
H40A H 0.4003 0.1389 0.3465 0.031 Uiso 0.657(4) 1 calc PR A 1
C41 C 0.4042(7) 0.2840(9) 0.3721(3) 0.0260(19) Uani 0.657(4) 1 d PU A 1
H41A H 0.4551 0.2749 0.3844 0.031 Uiso 0.657(4) 1 calc PR A 1
C42 C 0.3664(6) 0.3761(9) 0.3760(3) 0.0266(17) Uani 0.657(4) 1 d PU A 1
C43 C 0.2918(7) 0.3900(11) 0.3587(3) 0.026(2) Uani 0.657(4) 1 d PU A 1
H43A H 0.2665 0.4566 0.3601 0.031 Uiso 0.657(4) 1 calc PR A 1
C44 C 0.4047(6) 0.4617(7) 0.4011(3) 0.0282(16) Uani 0.657(4) 1 d PU A 1
H44A H 0.3799 0.4618 0.4286 0.034 Uiso 0.657(4) 1 calc PR A 1
H44B H 0.4620 0.4444 0.4047 0.034 Uiso 0.657(4) 1 calc PR A 1
C45 C 0.4460(5) 0.5805(8) 0.3464(3) 0.0261(17) Uani 0.657(4) 1 d PU A 1
H45A H 0.4884 0.5265 0.3460 0.031 Uiso 0.657(4) 1 calc PR A 1
H45B H 0.4722 0.6500 0.3466 0.031 Uiso 0.657(4) 1 calc PR A 1
C46 C 0.3957(5) 0.5704(7) 0.3072(3) 0.0257(16) Uani 0.657(4) 1 d PU A 1
H46A H 0.3771 0.4970 0.3048 0.031 Uiso 0.657(4) 1 calc PR A 1
H46B H 0.4303 0.5852 0.2833 0.031 Uiso 0.657(4) 1 calc PR A 1
C47 C 0.3610(9) 0.7883(8) 0.2963(3) 0.026(2) Uani 0.657(4) 1 d PU A 1
H47A H 0.3936 0.8090 0.3203 0.031 Uiso 0.657(4) 1 calc PR A 1
H47B H 0.3952 0.7872 0.2716 0.031 Uiso 0.657(4) 1 calc PR A 1
C48 C 0.2884(10) 0.8624(15) 0.2906(5) 0.023(2) Uani 0.657(4) 1 d PU A 1
H48A H 0.3071 0.9352 0.2866 0.028 Uiso 0.657(4) 1 calc PR A 1
H48B H 0.2575 0.8412 0.2661 0.028 Uiso 0.657(4) 1 calc PR A 1
C49 C 0.4206(5) 0.6456(7) 0.4152(3) 0.0247(16) Uani 0.657(4) 1 d PU A 1
H49A H 0.4795 0.6535 0.4159 0.030 Uiso 0.657(4) 1 calc PR A 1
H49B H 0.4030 0.6201 0.4424 0.030 Uiso 0.657(4) 1 calc PR A 1
C50 C 0.3825(5) 0.7515(6) 0.4067(3) 0.0225(16) Uani 0.657(4) 1 d PU A 1
H50A H 0.3917 0.7980 0.4305 0.027 Uiso 0.657(4) 1 calc PR A 1
H50B H 0.4093 0.7836 0.3827 0.027 Uiso 0.657(4) 1 calc PR A 1
C51 C 0.2527(5) 0.6834(7) 0.4294(3) 0.0208(17) Uani 0.657(4) 1 d PU A 1
H51A H 0.1956 0.6821 0.4229 0.031 Uiso 0.657(4) 1 calc PR A 1
H51B H 0.2605 0.7147 0.4566 0.031 Uiso 0.657(4) 1 calc PR A 1
H51C H 0.2736 0.6116 0.4294 0.031 Uiso 0.657(4) 1 calc PR A 1
C52 C 0.2581(6) 0.8541(9) 0.3969(3) 0.0258(18) Uani 0.657(4) 1 d PU A 1
H52A H 0.1992 0.8478 0.3987 0.031 Uiso 0.657(4) 1 calc PR A 1
H52B H 0.2767 0.8962 0.4205 0.031 Uiso 0.657(4) 1 calc PR A 1
C53 C 0.2801(7) 0.9071(13) 0.3583(4) 0.023(2) Uani 0.657(4) 1 d PU A 1
H53A H 0.2637 0.9815 0.3595 0.027 Uiso 0.657(4) 1 calc PR A 1
H53B H 0.3389 0.9046 0.3547 0.027 Uiso 0.657(4) 1 calc PR A 1
C54 C 0.1622(3) 0.9099(4) 0.31485(17) 0.0265(11) Uani 0.657(4) 1 d PU A 1
H54A H 0.1302 0.9122 0.3404 0.032 Uiso 0.657(4) 1 calc PR A 1
H54B H 0.1725 0.9832 0.3063 0.032 Uiso 0.657(4) 1 calc PR A 1
S2' S 0.2540(3) 0.7233(4) 0.40996(15) 0.0236(12) Uani 0.343(4) 1 d PU A 2
N10' N 0.3741(10) 0.5595(13) 0.3990(5) 0.026(2) Uani 0.343(4) 1 d PU A 2
N11' N 0.3485(7) 0.6947(10) 0.3250(4) 0.023(2) Uani 0.343(4) 1 d PDU A 2
N12' N 0.2303(19) 0.866(3) 0.3243(14) 0.024(2) Uani 0.343(4) 1 d PU A 2
C39' C 0.2930(3) 0.2104(5) 0.33363(16) 0.0253(11) Uani 0.343(4) 1 d PU A 2
H39B H 0.2769 0.1594 0.3141 0.030 Uiso 0.343(4) 1 calc PR A 2
C40' C 0.3548(16) 0.196(3) 0.3573(8) 0.026(2) Uani 0.343(4) 1 d PU A 2
H40B H 0.3789 0.1284 0.3569 0.031 Uiso 0.343(4) 1 calc PR A 2
C41' C 0.3881(14) 0.270(2) 0.3829(6) 0.026(2) Uani 0.343(4) 1 d PU A 2
H41B H 0.4373 0.2587 0.3968 0.031 Uiso 0.343(4) 1 calc PR A 2
C42' C 0.3422(12) 0.3682(17) 0.3873(6) 0.027(2) Uani 0.343(4) 1 d PU A 2
C43' C 0.2713(14) 0.378(2) 0.3669(7) 0.026(3) Uani 0.343(4) 1 d PU A 2
H43B H 0.2363 0.4351 0.3725 0.031 Uiso 0.343(4) 1 calc PR A 2
C44' C 0.3688(11) 0.4538(13) 0.4177(5) 0.028(2) Uani 0.343(4) 1 d PU A 2
H44C H 0.3305 0.4561 0.4408 0.033 Uiso 0.343(4) 1 calc PR A 2
H44D H 0.4218 0.4347 0.4290 0.033 Uiso 0.343(4) 1 calc PR A 2
C45' C 0.4299(12) 0.5584(15) 0.3653(7) 0.028(2) Uani 0.343(4) 1 d PU A 2
H45C H 0.4167 0.4988 0.3471 0.033 Uiso 0.343(4) 1 calc PR A 2
H45D H 0.4843 0.5462 0.3763 0.033 Uiso 0.343(4) 1 calc PR A 2
C46' C 0.4307(9) 0.6582(14) 0.3400(5) 0.027(2) Uani 0.343(4) 1 d PU A 2
H46C H 0.4656 0.6471 0.3159 0.033 Uiso 0.343(4) 1 calc PR A 2
H46D H 0.4548 0.7149 0.3566 0.033 Uiso 0.343(4) 1 calc PR A 2
C47' C 0.3578(19) 0.7663(17) 0.2898(6) 0.022(2) Uani 0.343(4) 1 d PDU A 2
H47C H 0.3578 0.7235 0.2645 0.026 Uiso 0.343(4) 1 calc PR A 2
H47D H 0.4109 0.7999 0.2919 0.026 Uiso 0.343(4) 1 calc PR A 2
C48' C 0.297(2) 0.850(3) 0.2849(10) 0.023(3) Uani 0.343(4) 1 d PU A 2
H48C H 0.2666 0.8360 0.2595 0.028 Uiso 0.343(4) 1 calc PR A 2
H48D H 0.3257 0.9175 0.2808 0.028 Uiso 0.343(4) 1 calc PR A 2
C49' C 0.3933(11) 0.6298(14) 0.4335(5) 0.029(3) Uani 0.343(4) 1 d PU A 2
H49C H 0.4520 0.6369 0.4359 0.035 Uiso 0.343(4) 1 calc PR A 2
H49D H 0.3733 0.5985 0.4593 0.035 Uiso 0.343(4) 1 calc PR A 2
C50' C 0.3561(10) 0.7389(13) 0.4280(5) 0.025(2) Uani 0.343(4) 1 d PU A 2
H50C H 0.3875 0.7798 0.4078 0.030 Uiso 0.343(4) 1 calc PR A 2
H50D H 0.3565 0.7771 0.4544 0.030 Uiso 0.343(4) 1 calc PR A 2
C51' C 0.3097(12) 0.6057(17) 0.3000(6) 0.027(3) Uani 0.343(4) 1 d PU A 2
H51D H 0.2974 0.5467 0.3181 0.040 Uiso 0.343(4) 1 calc PR A 2
H51E H 0.3467 0.5826 0.2786 0.040 Uiso 0.343(4) 1 calc PR A 2
H51F H 0.2603 0.6313 0.2873 0.040 Uiso 0.343(4) 1 calc PR A 2
C52' C 0.2244(11) 0.8563(18) 0.4018(6) 0.025(3) Uani 0.343(4) 1 d PU A 2
H52C H 0.1655 0.8580 0.3990 0.030 Uiso 0.343(4) 1 calc PR A 2
H52D H 0.2382 0.8970 0.4266 0.030 Uiso 0.343(4) 1 calc PR A 2
C53' C 0.2612(14) 0.913(3) 0.3642(8) 0.024(2) Uani 0.343(4) 1 d PU A 2
H53C H 0.2476 0.9883 0.3653 0.029 Uiso 0.343(4) 1 calc PR A 2
H53D H 0.3201 0.9063 0.3652 0.029 Uiso 0.343(4) 1 calc PR A 2
C54' C 0.1622(3) 0.9099(4) 0.31485(17) 0.0265(11) Uani 0.343(4) 1 d PU A 2
H54C H 0.1728 0.9828 0.3059 0.032 Uiso 0.343(4) 1 calc PR A 2
H54D H 0.1292 0.9138 0.3400 0.032 Uiso 0.343(4) 1 calc PR A 2
C55 C 0.1135(3) 0.8562(4) 0.28180(16) 0.0220(10) Uani 1 1 d U . .
C56 C 0.0786(3) 0.9163(5) 0.25101(18) 0.0287(12) Uani 1 1 d U A .
H56A H 0.0843 0.9904 0.2509 0.034 Uiso 1 1 calc R . .
C57 C 0.0353(3) 0.8662(5) 0.22051(18) 0.0318(13) Uani 1 1 d U . .
H57A H 0.0121 0.9072 0.1993 0.038 Uiso 1 1 calc R A .
C58 C 0.0246(3) 0.7579(5) 0.21985(18) 0.0270(12) Uani 1 1 d U A .
H58A H -0.0054 0.7251 0.1987 0.032 Uiso 1 1 calc R . .
C59 C 0.0592(3) 0.6991(4) 0.25132(16) 0.0226(11) Uani 1 1 d U . .
C60 C 0.1042(3) 0.7473(4) 0.28157(16) 0.0200(11) Uani 1 1 d U A .
H60A H 0.1288 0.7061 0.3023 0.024 Uiso 1 1 calc R . .
C61 C 0.8163(4) 0.4807(6) 0.5224(2) 0.0555(12) Uani 0.579(15) 1 d PDU B 1
S3 S 0.8251(6) 0.5753(6) 0.5623(2) 0.0375(13) Uani 0.579(15) 1 d PDU B 1
O5 O 0.7515(9) 0.5783(12) 0.5848(5) 0.043(2) Uani 0.579(15) 1 d PDU B 1
O6 O 0.8905(6) 0.5401(8) 0.5882(3) 0.035(2) Uani 0.579(15) 1 d PDU B 1
O7 O 0.8339(6) 0.6784(8) 0.5418(4) 0.0417(19) Uani 0.579(15) 1 d PDU B 1
F1 F 0.7552(6) 0.5059(10) 0.4970(3) 0.073(2) Uani 0.579(15) 1 d PDU B 1
F2 F 0.8864(6) 0.4715(10) 0.5011(3) 0.062(2) Uani 0.579(15) 1 d PDU B 1
F3 F 0.8111(9) 0.3822(7) 0.5348(3) 0.055(2) Uani 0.579(15) 1 d PDU B 1
C61' C 0.8163(4) 0.4807(6) 0.5224(2) 0.0555(12) Uani 0.421(15) 1 d PDU B 2
S3' S 0.8198(8) 0.5894(9) 0.5556(4) 0.0402(16) Uani 0.421(15) 1 d PDU B 2
O5' O 0.7477(12) 0.5573(17) 0.5792(7) 0.041(2) Uani 0.421(15) 1 d PDU B 2
O6' O 0.8985(8) 0.5700(13) 0.5740(5) 0.041(2) Uani 0.421(15) 1 d PDU B 2
O7' O 0.8223(10) 0.6732(12) 0.5249(5) 0.046(2) Uani 0.421(15) 1 d PDU B 2
F1' F 0.7442(7) 0.4619(13) 0.5040(4) 0.064(2) Uani 0.421(15) 1 d PDU B 2
F2' F 0.8665(9) 0.4924(14) 0.4902(4) 0.061(2) Uani 0.421(15) 1 d PDU B 2
F3' F 0.8199(12) 0.3910(10) 0.5464(4) 0.052(2) Uani 0.421(15) 1 d PDU B 2
S4 S 0.94454(8) 0.42981(11) 0.86998(4) 0.0255(3) Uani 1 1 d . . .
O8 O 0.9382(2) 0.3347(3) 0.89399(14) 0.0410(11) Uani 1 1 d . . .
O9 O 0.8759(2) 0.4541(3) 0.84531(11) 0.0278(9) Uani 1 1 d . . .
O10 O 1.0205(2) 0.4467(3) 0.84997(13) 0.0340(10) Uani 1 1 d . . .
C62 C 0.9422(3) 0.5329(5) 0.90881(17) 0.0289(13) Uani 1 1 d . . .
F4 F 1.0029(3) 0.5246(3) 0.93461(12) 0.0593(12) Uani 1 1 d . . .
F5 F 0.8749(2) 0.5286(3) 0.93050(11) 0.0469(10) Uani 1 1 d . . .
F6 F 0.9449(2) 0.6270(3) 0.89142(10) 0.0390(9) Uani 1 1 d . . .
N13 N 0.3809(5) 0.4873(7) 0.5132(3) 0.088(2) Uani 1 1 d DU . .
C63 C 0.4089(6) 0.4042(9) 0.5123(3) 0.081(2) Uani 1 1 d DU . .
C64 C 0.4494(7) 0.3044(9) 0.5037(3) 0.102(3) Uani 1 1 d U . .
H64A H 0.4524 0.2628 0.5289 0.153 Uiso 1 1 calc R . .
H64B H 0.5036 0.3183 0.4937 0.153 Uiso 1 1 calc R . .
H64C H 0.4194 0.2655 0.4829 0.153 Uiso 1 1 calc R . .
N14 N 0.5954(6) 0.5047(9) 0.4507(3) 0.132(3) Uani 1 1 d DU . .
C65 C 0.6242(7) 0.4194(10) 0.4414(4) 0.115(3) Uani 1 1 d DU . .
C66 C 0.6687(7) 0.3350(9) 0.4298(4) 0.120(3) Uani 1 1 d DU . .
H66A H 0.6380 0.2707 0.4343 0.181 Uiso 1 1 calc R . .
H66B H 0.7179 0.3326 0.4461 0.181 Uiso 1 1 calc R . .
H66C H 0.6823 0.3411 0.4007 0.181 Uiso 1 1 calc R . .

loop_
_atom_site_aniso_label
_atom_site_aniso_U_11
_atom_site_aniso_U_22
_atom_site_aniso_U_33
_atom_site_aniso_U_23
_atom_site_aniso_U_13
_atom_site_aniso_U_12
S1 0.0269(8) 0.0262(8) 0.0350(8) 0.0036(6) -0.0058(6) -0.0011(7)
O1 0.037(2) 0.023(2) 0.036(2) 0.0007(17) 0.0115(17) -0.0020(18)
O2 0.041(3) 0.021(2) 0.069(3) 0.010(2) 0.012(2) 0.000(2)
N1 0.027(2) 0.016(2) 0.033(2) 0.0043(19) 0.0066(19) 0.0009(19)
N2 0.028(2) 0.015(2) 0.026(2) -0.0017(17) -0.0023(17) -0.0033(18)
N3 0.029(2) 0.016(2) 0.038(2) 0.0052(19) 0.0016(18) -0.0037(18)
N4 0.033(2) 0.020(2) 0.034(2) 0.0023(17) -0.0009(19) 0.0005(19)
N5 0.027(2) 0.015(2) 0.037(2) 0.0012(18) 0.0072(18) 0.0022(18)
N6 0.024(2) 0.018(2) 0.0266(19) 0.0023(18) -0.0027(16) 0.0029(18)
C1 0.029(3) 0.018(2) 0.030(2) -0.001(2) 0.0021(19) -0.003(2)
C2 0.029(2) 0.019(2) 0.023(2) -0.0043(19) -0.0001(19) 0.001(2)
C3 0.031(3) 0.023(3) 0.027(2) -0.004(2) 0.001(2) 0.003(2)
C4 0.031(3) 0.024(3) 0.031(3) -0.003(2) 0.001(2) 0.008(2)
C5 0.029(3) 0.015(3) 0.041(3) -0.002(2) -0.002(2) 0.000(2)
C6 0.026(2) 0.015(2) 0.031(2) -0.004(2) -0.0060(18) -0.0017(19)
C7 0.028(2) 0.014(2) 0.045(3) 0.001(2) -0.002(2) -0.003(2)
C8 0.030(2) 0.018(3) 0.036(3) 0.005(2) 0.000(2) -0.006(2)
C9 0.034(3) 0.022(3) 0.040(3) 0.004(2) -0.004(2) -0.009(2)
C10 0.036(3) 0.028(3) 0.047(3) 0.003(2) -0.002(2) -0.013(2)
C11 0.030(3) 0.031(3) 0.040(3) 0.006(2) 0.000(2) -0.010(2)
C12 0.030(2) 0.022(2) 0.039(3) 0.010(2) 0.002(2) -0.002(2)
C13 0.030(3) 0.021(3) 0.036(3) 0.006(2) 0.002(2) -0.008(2)
C14 0.039(3) 0.025(2) 0.043(3) 0.007(2) 0.008(2) -0.003(2)
C15 0.033(3) 0.030(3) 0.039(3) 0.004(2) -0.002(2) -0.005(2)
C16 0.032(3) 0.031(3) 0.041(3) 0.005(3) -0.001(2) -0.005(2)
C17 0.025(3) 0.027(3) 0.030(3) 0.003(2) -0.003(2) 0.008(2)
C18 0.030(3) 0.021(3) 0.031(2) 0.003(2) -0.007(2) 0.008(2)
C19 0.033(3) 0.025(3) 0.037(3) 0.007(2) 0.001(2) 0.000(2)
C20 0.022(2) 0.020(3) 0.038(3) 0.006(2) -0.002(2) 0.000(2)
C21 0.036(3) 0.028(3) 0.045(3) 0.006(2) -0.008(3) 0.003(3)
C22 0.022(2) 0.027(3) 0.033(2) 0.002(2) 0.000(2) 0.004(2)
C23 0.025(3) 0.019(3) 0.035(2) 0.002(2) -0.004(2) 0.005(2)
C24 0.030(2) 0.016(3) 0.035(3) 0.001(2) 0.000(2) 0.002(2)
C25 0.020(2) 0.015(2) 0.032(2) 0.0005(19) -0.0029(18) 0.001(2)
C26 0.027(3) 0.013(2) 0.034(2) 0.005(2) -0.006(2) -0.003(2)
C27 0.030(3) 0.017(3) 0.032(2) 0.011(2) -0.004(2) -0.001(2)
C28 0.023(2) 0.020(2) 0.024(2) 0.0049(19) -0.0042(19) 0.004(2)
C29 0.023(2) 0.017(2) 0.028(2) 0.0027(19) -0.0058(19) -0.002(2)
C30 0.021(2) 0.012(2) 0.035(3) 0.0021(19) 0.0014(19) -0.004(2)
O3 0.036(2) 0.028(2) 0.048(2) -0.0003(19) -0.0227(19) 0.006(2)
O4 0.040(3) 0.017(2) 0.065(3) 0.007(2) -0.008(2) 0.001(2)
N7 0.014(2) 0.019(2) 0.035(2) -0.0002(19) -0.0045(18) 0.0050(18)
N8 0.022(2) 0.015(2) 0.024(2) -0.0026(17) -0.0006(17) 0.0017(18)
N9 0.027(2) 0.011(2) 0.036(2) -0.0013(19) -0.0022(18) 0.0061(18)
C31 0.022(3) 0.024(3) 0.029(3) 0.001(2) -0.004(2) 0.005(2)
C32 0.017(2) 0.022(3) 0.030(2) -0.002(2) -0.002(2) 0.001(2)
C33 0.022(3) 0.024(3) 0.035(3) -0.005(2) -0.006(2) 0.002(2)
C34 0.021(3) 0.020(3) 0.037(3) -0.003(2) -0.003(2) -0.004(2)
C35 0.033(3) 0.024(3) 0.030(3) -0.001(2) 0.004(2) -0.005(2)
C36 0.023(2) 0.020(3) 0.025(2) -0.005(2) -0.0021(19) 0.003(2)
C37 0.025(2) 0.014(3) 0.030(3) -0.003(2) 0.003(2) 0.003(2)
C38 0.032(3) 0.017(2) 0.025(2) 0.0063(19) -0.0041(19) 0.005(2)
S2 0.0175(11) 0.0182(13) 0.0228(11) 0.0011(10) 0.0035(8) 0.0008(11)
N10 0.016(4) 0.022(3) 0.026(3) 0.002(3) 0.001(3) -0.006(3)
N11 0.017(3) 0.020(3) 0.023(3) 0.004(2) -0.002(3) -0.008(3)
N12 0.021(4) 0.017(4) 0.034(3) -0.005(3) -0.003(3) 0.007(3)
C39 0.027(3) 0.021(2) 0.028(2) 0.001(2) -0.001(2) 0.004(2)
C40 0.023(4) 0.022(3) 0.034(4) 0.009(3) 0.002(3) 0.005(4)
C41 0.025(4) 0.020(4) 0.033(4) 0.013(3) -0.006(3) 0.000(3)
C42 0.027(4) 0.021(3) 0.032(4) 0.009(3) -0.003(3) -0.002(3)
C43 0.028(4) 0.019(4) 0.029(4) 0.005(3) -0.003(3) 0.003(4)
C44 0.027(4) 0.023(3) 0.034(4) 0.009(3) -0.010(3) -0.003(3)
C45 0.017(4) 0.028(4) 0.033(4) 0.004(3) 0.006(3) -0.004(3)
C46 0.017(3) 0.025(4) 0.035(3) -0.002(3) 0.007(3) 0.000(3)
C47 0.018(3) 0.016(4) 0.043(4) 0.004(4) 0.011(4) 0.001(4)
C48 0.018(4) 0.017(4) 0.035(4) -0.009(4) -0.004(3) 0.005(3)
C49 0.021(4) 0.023(3) 0.031(4) 0.004(3) -0.006(3) -0.004(3)
C50 0.020(3) 0.018(4) 0.029(4) 0.006(3) -0.004(3) -0.008(3)
C51 0.018(4) 0.022(4) 0.023(4) -0.004(3) 0.002(3) 0.001(3)
C52 0.018(4) 0.027(3) 0.033(4) -0.008(3) 0.000(4) 0.003(4)
C53 0.019(5) 0.014(4) 0.035(4) -0.001(3) 0.000(3) 0.009(4)
C54 0.024(2) 0.017(2) 0.038(2) 0.002(2) 0.0002(19) 0.007(2)
S2' 0.026(2) 0.023(3) 0.022(2) 0.0019(18) -0.0077(19) 0.002(2)
N10' 0.023(4) 0.023(4) 0.033(4) 0.001(4) -0.006(4) -0.004(4)
N11' 0.019(4) 0.017(4) 0.033(4) -0.003(3) -0.002(4) -0.005(4)
N12' 0.021(4) 0.016(4) 0.033(4) -0.004(4) -0.001(4) 0.006(4)
C39' 0.027(3) 0.021(2) 0.028(2) 0.001(2) -0.001(2) 0.004(2)
C40' 0.026(5) 0.021(4) 0.032(5) 0.008(4) 0.001(4) 0.003(4)
C41' 0.024(5) 0.023(4) 0.031(5) 0.008(4) -0.003(4) 0.001(4)
C42' 0.030(5) 0.022(4) 0.031(4) 0.006(4) -0.006(4) 0.001(4)
C43' 0.029(5) 0.021(5) 0.029(5) 0.007(4) -0.005(4) 0.002(5)
C44' 0.029(5) 0.024(4) 0.030(5) 0.007(4) -0.010(4) 0.001(5)
C45' 0.021(5) 0.023(5) 0.038(5) 0.001(4) -0.004(4) -0.006(4)
C46' 0.017(4) 0.025(5) 0.040(5) 0.001(4) 0.000(4) -0.005(4)
C47' 0.019(4) 0.015(5) 0.032(4) -0.004(4) 0.000(4) 0.000(4)
C48' 0.017(5) 0.019(5) 0.034(5) -0.003(5) -0.003(4) 0.001(4)
C49' 0.025(5) 0.027(5) 0.036(5) -0.002(5) -0.011(5) 0.003(5)
C50' 0.023(4) 0.022(4) 0.031(5) 0.001(4) -0.008(4) -0.003(4)
C51' 0.023(5) 0.024(5) 0.034(5) 0.001(5) 0.004(4) -0.007(5)
C52' 0.012(7) 0.030(5) 0.032(5) -0.006(5) 0.002(6) 0.004(6)
C53' 0.019(5) 0.020(4) 0.034(4) -0.004(4) 0.002(4) 0.007(5)
C54' 0.024(2) 0.017(2) 0.038(2) 0.002(2) 0.0002(19) 0.007(2)
C55 0.015(2) 0.019(2) 0.033(2) 0.003(2) 0.0058(18) 0.006(2)
C56 0.032(3) 0.019(3) 0.035(3) 0.008(2) 0.005(2) -0.004(2)
C57 0.029(3) 0.031(3) 0.036(3) 0.016(2) -0.006(2) 0.001(3)
C58 0.026(3) 0.023(3) 0.031(3) 0.009(2) -0.001(2) 0.002(2)
C59 0.015(2) 0.021(3) 0.032(3) 0.003(2) 0.005(2) 0.002(2)
C60 0.014(2) 0.022(3) 0.024(2) 0.0069(19) 0.0031(19) 0.002(2)
C61 0.065(3) 0.059(3) 0.042(3) -0.003(2) 0.0047(19) -0.021(2)
S3 0.0250(19) 0.040(2) 0.047(2) -0.0083(19) -0.0008(17) 0.0129(18)
O5 0.030(3) 0.047(5) 0.051(4) -0.009(3) 0.011(3) 0.016(3)
O6 0.027(3) 0.033(4) 0.046(5) -0.005(3) -0.008(3) 0.007(3)
O7 0.030(4) 0.037(3) 0.057(5) 0.001(4) -0.007(4) 0.006(3)
F1 0.080(4) 0.083(5) 0.058(4) 0.005(4) -0.023(3) -0.030(4)
F2 0.077(4) 0.070(4) 0.041(4) -0.001(3) 0.026(3) -0.007(4)
F3 0.069(4) 0.046(3) 0.051(5) -0.015(3) 0.011(4) -0.028(3)
C61' 0.065(3) 0.059(3) 0.042(3) -0.003(2) 0.0047(19) -0.021(2)
S3' 0.022(2) 0.037(3) 0.062(3) -0.011(3) -0.008(2) 0.008(2)
O5' 0.027(3) 0.043(5) 0.054(5) -0.007(4) 0.009(4) 0.012(4)
O6' 0.024(3) 0.045(5) 0.055(5) -0.014(4) -0.011(4) 0.005(4)
O7' 0.035(5) 0.039(4) 0.064(6) 0.002(4) -0.002(5) 0.007(4)
F1' 0.068(4) 0.071(5) 0.053(4) 0.005(4) -0.017(3) -0.031(4)
F2' 0.070(4) 0.073(5) 0.039(4) 0.000(4) 0.017(4) -0.007(4)
F3' 0.063(4) 0.047(4) 0.047(5) -0.005(4) -0.001(4) -0.026(4)
S4 0.0208(7) 0.0202(8) 0.0357(7) 0.0008(6) -0.0026(6) 0.0034(6)
O8 0.035(2) 0.025(2) 0.063(3) 0.016(2) -0.004(2) 0.002(2)
O9 0.028(2) 0.020(2) 0.036(2) -0.0035(17) -0.0098(16) 0.0086(17)
O10 0.024(2) 0.031(3) 0.047(2) 0.0034(19) 0.0071(18) 0.0082(19)
C62 0.030(3) 0.027(3) 0.030(3) 0.004(2) -0.003(2) -0.010(3)
F4 0.062(3) 0.063(3) 0.053(2) 0.009(2) -0.032(2) -0.018(2)
F5 0.053(2) 0.048(2) 0.039(2) -0.0076(17) 0.0175(17) -0.0113(19)
F6 0.050(2) 0.024(2) 0.0431(19) -0.0003(15) -0.0003(16) -0.0121(17)
N13 0.083(5) 0.097(5) 0.085(4) -0.023(5) 0.030(4) -0.050(5)
C63 0.085(6) 0.095(6) 0.064(4) -0.008(5) 0.010(4) -0.038(5)
C64 0.127(7) 0.102(6) 0.077(5) 0.017(5) -0.006(5) -0.025(6)
N14 0.086(5) 0.160(6) 0.150(6) -0.036(5) -0.017(5) 0.014(5)
C65 0.084(5) 0.131(6) 0.130(5) -0.049(5) -0.017(4) -0.012(4)
C66 0.105(6) 0.119(6) 0.137(6) -0.040(5) 0.007(5) -0.025(5)

loop_
_atom_type_symbol
_atom_type_description
_atom_type_scat_dispersion_real
_atom_type_scat_dispersion_imag
_atom_type_scat_source
C C 0.0033 0.0016 'International Tables Vol C Tables 4.2.6.8 and 6.1.1.4'
H H 0.0000 0.0000 'International Tables Vol C Tables 4.2.6.8 and 6.1.1.4'
N N 0.0061 0.0033 'International Tables Vol C Tables 4.2.6.8 and 6.1.1.4'
O O 0.0106 0.0060 'International Tables Vol C Tables 4.2.6.8 and 6.1.1.4'
F F 0.0171 0.0103 'International Tables Vol C Tables 4.2.6.8 and 6.1.1.4'
S S 0.1246 0.1234 'International Tables Vol C Tables 4.2.6.8 and 6.1.1.4'

loop_
_geom_angle_atom_site_label_1
_geom_angle_atom_site_label_2
_geom_angle_atom_site_label_3
_geom_angle
C16 S1 C17 101.1(3)
C1 N1 C29 128.1(5)
C1 N1 H1A 116.0
C29 N1 H1A 116.0
C2 N2 C6 117.2(5)
C7 N3 C8 126.5(5)
C7 N3 H3A 116.8
C8 N3 H3A 116.8
C14 N4 C19 109.7(4)
C14 N4 C15 114.0(5)
C19 N4 C15 110.9(5)
C21 N5 C22 112.7(5)
C21 N5 C20 111.5(4)
C22 N5 C20 109.5(4)
C23 N6 C18 111.5(4)
C23 N6 C24 110.7(4)
C18 N6 C24 112.4(4)
O1 C1 N1 124.7(5)
O1 C1 C2 120.8(5)
N1 C1 C2 114.5(5)
N2 C2 C3 123.1(5)
N2 C2 C1 117.6(5)
C3 C2 C1 119.3(5)
C4 C3 C2 117.8(5)
C4 C3 H3B 121.1
C2 C3 H3B 121.1
C5 C4 C3 119.7(5)
C5 C4 H4A 120.1
C3 C4 H4A 120.1
C4 C5 C6 119.5(6)
C4 C5 H5A 120.3
C6 C5 H5A 120.3
N2 C6 C5 122.8(5)
N2 C6 C7 117.1(5)
C5 C6 C7 120.0(5)
O2 C7 N3 124.1(6)
O2 C7 C6 119.9(5)
N3 C7 C6 115.9(5)
C9 C8 C13 121.1(5)
C9 C8 N3 120.6(5)
C13 C8 N3 118.3(5)
C8 C9 C10 119.2(6)
C8 C9 H9A 120.4
C10 C9 H9A 120.4
C11 C10 C9 119.8(6)
C11 C10 H10A 120.1
C9 C10 H10A 120.1
C10 C11 C12 121.4(6)
C10 C11 H11A 119.3
C12 C11 H11A 119.3
C11 C12 C13 119.3(6)
C11 C12 C14 119.7(5)
C13 C12 C14 120.9(5)
C8 C13 C12 119.0(5)
C8 C13 H13A 120.5
C12 C13 H13A 120.5
N4 C14 C12 114.2(5)
N4 C14 H14A 108.7
C12 C14 H14A 108.7
N4 C14 H14B 108.7
C12 C14 H14B 108.7
H14A C14 H14B 107.6
N4 C15 C16 114.7(5)
N4 C15 H15A 108.6
C16 C15 H15A 108.6
N4 C15 H15B 108.6
C16 C15 H15B 108.6
H15A C15 H15B 107.6
C15 C16 S1 112.8(4)
C15 C16 H16A 109.0
S1 C16 H16A 109.0
C15 C16 H16B 109.0
S1 C16 H16B 109.0
H16A C16 H16B 107.8
C18 C17 S1 108.1(4)
C18 C17 H17A 110.1
S1 C17 H17A 110.1
C18 C17 H17B 110.1
S1 C17 H17B 110.1
H17A C17 H17B 108.4
N6 C18 C17 110.4(5)
N6 C18 H18A 109.6
C17 C18 H18A 109.6
N6 C18 H18B 109.6
C17 C18 H18B 109.6
H18A C18 H18B 108.1
N4 C19 C20 113.3(5)
N4 C19 H19A 108.9
C20 C19 H19A 108.9
N4 C19 H19B 108.9
C20 C19 H19B 108.9
H19A C19 H19B 107.7
C19 C20 N5 112.2(5)
C19 C20 H20A 109.2
N5 C20 H20A 109.2
C19 C20 H20B 109.2
N5 C20 H20B 109.2
H20A C20 H20B 107.9
N5 C21 H21A 109.5
N5 C21 H21B 109.5
H21A C21 H21B 109.5
N5 C21 H21C 109.5
H21A C21 H21C 109.5
H21B C21 H21C 109.5
C23 C22 N5 114.3(5)
C23 C22 H22A 108.7
N5 C22 H22A 108.7
C23 C22 H22B 108.7
N5 C22 H22B 108.7
H22A C22 H22B 107.6
N6 C23 C22 109.8(4)
N6 C23 H23A 109.7
C22 C23 H23A 109.7
N6 C23 H23B 109.7
C22 C23 H23B 109.7
H23A C23 H23B 108.2
N6 C24 C25 112.9(4)
N6 C24 H24A 109.0
C25 C24 H24A 109.0
N6 C24 H24B 109.0
C25 C24 H24B 109.0
H24A C24 H24B 107.8
C30 C25 C26 117.6(5)
C30 C25 C24 121.2(5)
C26 C25 C24 121.2(5)
C27 C26 C25 121.2(5)
C27 C26 H26A 119.4
C25 C26 H26A 119.4
C26 C27 C28 121.0(5)
C26 C27 H27A 119.5
C28 C27 H27A 119.5
C27 C28 C29 119.5(5)
C27 C28 H28A 120.3
C29 C28 H28A 120.3
N1 C29 C28 123.7(5)
N1 C29 C30 117.1(5)
C28 C29 C30 119.2(5)
C25 C30 C29 121.5(5)
C25 C30 H30A 119.3
C29 C30 H30A 119.3
C31 N7 C59 127.4(5)
C31 N7 H7A 116.3
C59 N7 H7A 116.3
C36 N8 C32 116.9(5)
C37 N9 C38 126.4(5)
C37 N9 H9B 116.8
C38 N9 H9B 116.8
O3 C31 N7 125.1(5)
O3 C31 C32 120.3(5)
N7 C31 C32 114.5(4)
N8 C32 C33 123.8(5)
N8 C32 C31 116.7(5)
C33 C32 C31 119.5(5)
C34 C33 C32 119.3(5)
C34 C33 H33A 120.3
C32 C33 H33A 120.3
C33 C34 C35 117.7(5)
C33 C34 H34A 121.2
C35 C34 H34A 121.2
C36 C35 C34 118.6(6)
C36 C35 H35A 120.7
C34 C35 H35A 120.7
N8 C36 C35 123.7(5)
N8 C36 C37 117.7(5)
C35 C36 C37 118.6(5)
O4 C37 N9 122.9(5)
O4 C37 C36 121.6(5)
N9 C37 C36 115.5(5)
C43' C38 C39 123.8(12)
C43' C38 N9 113.8(12)
C39 C38 N9 121.4(5)
C43' C38 C43 18.7(9)
C39 C38 C43 118.6(7)
N9 C38 C43 119.4(7)
C46 S2 C47 100.8(5)
C49 N10 C45 112.4(7)
C49 N10 C44 109.7(7)
C45 N10 C44 112.1(8)
C51 N11 C50 112.3(6)
C51 N11 C52 108.4(7)
C50 N11 C52 111.7(7)
C48 N12 C53 110.6(17)
C48 N12 C54 109.0(16)
C53 N12 C54 110.1(12)
C38 C39 C40 118.6(9)
C38 C39 H39A 120.7
C40 C39 H39A 120.7
C41 C40 C39 120.7(12)
C41 C40 H40A 119.7
C39 C40 H40A 119.7
C42 C41 C40 121.4(11)
C42 C41 H41A 119.3
C40 C41 H41A 119.3
C41 C42 C43 119.9(10)
C41 C42 C44 119.1(9)
C43 C42 C44 121.0(10)
C42 C43 C38 120.6(10)
C42 C43 H43A 119.7
C38 C43 H43A 119.7
N10 C44 C42 115.7(7)
N10 C44 H44A 108.4
C42 C44 H44A 108.4
N10 C44 H44B 108.4
C42 C44 H44B 108.4
H44A C44 H44B 107.4
N10 C45 C46 113.1(7)
N10 C45 H45A 109.0
C46 C45 H45A 109.0
N10 C45 H45B 109.0
C46 C45 H45B 109.0
H45A C45 H45B 107.8
C45 C46 S2 114.8(6)
C45 C46 H46A 108.6
S2 C46 H46A 108.6
C45 C46 H46B 108.6
S2 C46 H46B 108.6
H46A C46 H46B 107.5
C48 C47 S2 102.0(11)
C48 C47 H47A 111.4
S2 C47 H47A 111.4
C48 C47 H47B 111.4
S2 C47 H47B 111.4
H47A C47 H47B 109.2
N12 C48 C47 109.0(15)
N12 C48 H48A 109.9
C47 C48 H48A 109.9
N12 C48 H48B 109.9
C47 C48 H48B 109.9
H48A C48 H48B 108.3
N10 C49 C50 111.3(7)
N10 C49 H49A 109.4
C50 C49 H49A 109.4
N10 C49 H49B 109.4
C50 C49 H49B 109.4
H49A C49 H49B 108.0
N11 C50 C49 113.8(7)
N11 C50 H50A 108.8
C49 C50 H50A 108.8
N11 C50 H50B 108.8
C49 C50 H50B 108.8
H50A C50 H50B 107.7
N11 C51 H51A 109.5
N11 C51 H51B 109.5
H51A C51 H51B 109.5
N11 C51 H51C 109.5
H51A C51 H51C 109.5
H51B C51 H51C 109.5
C53 C52 N11 110.0(8)
C53 C52 H52A 109.7
N11 C52 H52A 109.7
C53 C52 H52B 109.7
N11 C52 H52B 109.7
H52A C52 H52B 108.2
N12 C53 C52 110.4(13)
N12 C53 H53A 109.6
C52 C53 H53A 109.6
N12 C53 H53B 109.6
C52 C53 H53B 109.6
H53A C53 H53B 108.1
C55 C54 N12 114.1(9)
C55 C54 H54A 108.7
N12 C54 H54A 108.7
C55 C54 H54B 108.7
N12 C54 H54B 108.7
H54A C54 H54B 107.6
C52' S2' C50' 101.8(9)
C45' N10' C49' 116.6(15)
C45' N10' C44' 110.0(15)
C49' N10' C44' 104.7(13)
C47' N11' C46' 110.0(16)
C47' N11' C51' 95.0(14)
C46' N11' C51' 108.9(13)
C53' N12' C48' 118(3)
C41' C40' H40B 117.2
C40' C41' C42' 115(2)
C40' C41' H41B 122.3
C42' C41' H41B 122.3
C43' C42' C41' 119(2)
C43' C42' C44' 119.9(19)
C41' C42' C44' 120.8(16)
C38 C43' C42' 118(2)
C38 C43' H43B 120.9
C42' C43' H43B 120.9
N10' C44' C42' 113.4(13)
N10' C44' H44C 108.9
C42' C44' H44C 108.9
N10' C44' H44D 108.9
C42' C44' H44D 108.9
H44C C44' H44D 107.7
N10' C45' C46' 114.3(16)
N10' C45' H45C 108.7
C46' C45' H45C 108.7
N10' C45' H45D 108.7
C46' C45' H45D 108.7
H45C C45' H45D 107.6
C45' C46' N11' 114.8(13)
C45' C46' H46C 108.6
N11' C46' H46C 108.6
C45' C46' H46D 108.6
N11' C46' H46D 108.6
H46C C46' H46D 107.5
N11' C47' C48' 117(2)
N11' C47' H47C 108.0
C48' C47' H47C 108.0
N11' C47' H47D 108.0
C48' C47' H47D 108.0
H47C C47' H47D 107.2
C47' C48' N12' 117(3)
C47' C48' H48C 108.1
N12' C48' H48C 108.1
C47' C48' H48D 108.1
N12' C48' H48D 108.1
H48C C48' H48D 107.3
N10' C49' C50' 111.9(13)
N10' C49' H49C 109.2
C50' C49' H49C 109.2
N10' C49' H49D 109.2
C50' C49' H49D 109.2
H49C C49' H49D 107.9
C49' C50' S2' 108.7(11)
C49' C50' H50C 110.0
S2' C50' H50C 110.0
C49' C50' H50D 110.0
S2' C50' H50D 110.0
H50C C50' H50D 108.3
N11' C51' H51D 109.5
N11' C51' H51E 109.5
H51D C51' H51E 109.5
N11' C51' H51F 109.5
H51D C51' H51F 109.5
H51E C51' H51F 109.5
C53' C52' S2' 116.7(15)
C53' C52' H52C 108.1
S2' C52' H52C 108.1
C53' C52' H52D 108.1
S2' C52' H52D 108.1
H52C C52' H52D 107.3
N12' C53' C52' 111(2)
N12' C53' H53C 109.4
C52' C53' H53C 109.4
N12' C53' H53D 109.4
C52' C53' H53D 109.4
H53C C53' H53D 108.0
C56 C55 C60 119.8(5)
C56 C55 C54 119.3(5)
C60 C55 C54 120.9(5)
C57 C56 C55 118.9(6)
C57 C56 H56A 120.5
C55 C56 H56A 120.5
C56 C57 C58 122.3(5)
C56 C57 H57A 118.8
C58 C57 H57A 118.8
C57 C58 C59 117.9(5)
C57 C58 H58A 121.1
C59 C58 H58A 121.1
C60 C59 C58 120.7(5)
C60 C59 N7 117.3(5)
C58 C59 N7 122.0(5)
C59 C60 C55 120.4(5)
C59 C60 H60A 119.8
C55 C60 H60A 119.8
F3 C61 F1 111.2(8)
F3 C61 F2 97.5(10)
F1 C61 F2 110.9(8)
F3 C61 S3 115.2(6)
F1 C61 S3 110.3(7)
F2 C61 S3 111.0(7)
O5 S3 O6 110.9(10)
O5 S3 O7 107.0(11)
O6 S3 O7 117.4(7)
O5 S3 C61 108.8(7)
O6 S3 C61 106.1(6)
O7 S3 C61 106.3(6)
O7' S3' O6' 112.1(10)
O7' S3' O5' 125.2(15)
O6' S3' O5' 118.0(14)
O9 S4 O10 114.7(2)
O9 S4 O8 115.2(2)
O10 S4 O8 115.7(3)
O9 S4 C62 102.5(2)
O10 S4 C62 103.0(3)
O8 S4 C62 103.1(3)
F4 C62 F6 108.5(5)
F4 C62 F5 107.9(5)
F6 C62 F5 107.1(5)
F4 C62 S4 111.6(4)
F6 C62 S4 110.7(4)
F5 C62 S4 111.0(4)
N13 C63 C64 169.8(11)
C63 C64 H64A 109.5
C63 C64 H64B 109.5
H64A C64 H64B 109.5
C63 C64 H64C 109.5
H64A C64 H64C 109.5
H64B C64 H64C 109.5
N14 C65 C66 169.4(14)
C65 C66 H66A 109.5
C65 C66 H66B 109.5
H66A C66 H66B 109.5
C65 C66 H66C 109.5
H66A C66 H66C 109.5
H66B C66 H66C 109.5

loop_
_geom_bond_atom_site_label_1
_geom_bond_atom_site_label_2
_geom_bond_distance
S1 C16 1.815(6)
S1 C17 1.828(6)
O1 C1 1.225(6)
O2 C7 1.217(7)
N1 C1 1.365(7)
N1 C29 1.386(7)
N1 H1A 0.8800
N2 C2 1.343(7)
N2 C6 1.349(7)
N3 C7 1.345(7)
N3 C8 1.425(7)
N3 H3A 0.8800
N4 C14 1.461(7)
N4 C19 1.464(7)
N4 C15 1.475(7)
N5 C21 1.446(7)
N5 C22 1.515(7)
N5 C20 1.544(7)
N6 C23 1.469(7)
N6 C18 1.475(6)
N6 C24 1.483(7)
C1 C2 1.497(8)
C2 C3 1.391(7)
C3 C4 1.379(8)
C3 H3B 0.9500
C4 C5 1.362(8)
C4 H4A 0.9500
C5 C6 1.366(8)
C5 H5A 0.9500
C6 C7 1.490(8)
C8 C9 1.389(8)
C8 C13 1.399(8)
C9 C10 1.400(8)
C9 H9A 0.9500
C10 C11 1.373(9)
C10 H10A 0.9500
C11 C12 1.393(8)
C11 H11A 0.9500
C12 C13 1.401(8)
C12 C14 1.512(8)
C13 H13A 0.9500
C14 H14A 0.9900
C14 H14B 0.9900
C15 C16 1.514(8)
C15 H15A 0.9900
C15 H15B 0.9900
C16 H16A 0.9900
C16 H16B 0.9900
C17 C18 1.529(8)
C17 H17A 0.9900
C17 H17B 0.9900
C18 H18A 0.9900
C18 H18B 0.9900
C19 C20 1.525(8)
C19 H19A 0.9900
C19 H19B 0.9900
C20 H20A 0.9900
C20 H20B 0.9900
C21 H21A 0.9800
C21 H21B 0.9800
C21 H21C 0.9800
C22 C23 1.509(7)
C22 H22A 0.9900
C22 H22B 0.9900
C23 H23A 0.9900
C23 H23B 0.9900
C24 C25 1.492(7)
C24 H24A 0.9900
C24 H24B 0.9900
C25 C30 1.400(7)
C25 C26 1.405(7)
C26 C27 1.382(8)
C26 H26A 0.9500
C27 C28 1.385(7)
C27 H27A 0.9500
C28 C29 1.399(8)
C28 H28A 0.9500
C29 C30 1.406(8)
C30 H30A 0.9500
O3 C31 1.242(6)
O4 C37 1.225(6)
N7 C31 1.342(7)
N7 C59 1.415(7)
N7 H7A 0.8800
N8 C36 1.336(7)
N8 C32 1.336(6)
N9 C37 1.371(7)
N9 C38 1.410(7)
N9 H9B 0.8800
C31 C32 1.508(8)
C32 C33 1.383(7)
C33 C34 1.383(8)
C33 H33A 0.9500
C34 C35 1.403(8)
C34 H34A 0.9500
C35 C36 1.389(8)
C35 H35A 0.9500
C36 C37 1.493(7)
C38 C43' 1.36(3)
C38 C39 1.391(8)
C38 C43 1.438(14)
S2 C46 1.800(8)
S2 C47 1.915(11)
N10 C49 1.464(11)
N10 C45 1.465(11)
N10 C44 1.480(11)
N11 C51 1.474(11)
N11 C50 1.482(11)
N11 C52 1.515(13)
N12 C48 1.34(3)
N12 C53 1.44(2)
N12 C54 1.526(14)
C39 C40 1.413(15)
C39 H39A 0.9500
C40 C41 1.387(18)
C40 H40A 0.9500
C41 C42 1.341(15)
C41 H41A 0.9500
C42 C43 1.383(14)
C42 C44 1.508(13)
C43 H43A 0.9500
C44 H44A 0.9900
C44 H44B 0.9900
C45 C46 1.536(12)
C45 H45A 0.9900
C45 H45B 0.9900
C46 H46A 0.9900
C46 H46B 0.9900
C47 C48 1.55(2)
C47 H47A 0.9900
C47 H47B 0.9900
C48 H48A 0.9900
C48 H48B 0.9900
C49 C50 1.520(12)
C49 H49A 0.9900
C49 H49B 0.9900
C50 H50A 0.9900
C50 H50B 0.9900
C51 H51A 0.9800
C51 H51B 0.9800
C51 H51C 0.9800
C52 C53 1.477(16)
C52 H52A 0.9900
C52 H52B 0.9900
C53 H53A 0.9900
C53 H53B 0.9900
C54 C55 1.516(8)
C54 H54A 0.9900
C54 H54B 0.9900
S2' C52' 1.79(2)
S2' C50' 1.818(16)
N10' C45' 1.44(2)
N10' C49' 1.47(2)
N10' C44' 1.48(2)
N11' C47' 1.477(10)
N11' C46' 1.533(19)
N11' C51' 1.54(2)
N12' C53' 1.52(5)
N12' C48' 1.72(5)
C40' C41' 1.38(4)
C40' H40B 0.9500
C41' C42' 1.48(3)
C41' H41B 0.9500
C42' C43' 1.37(3)
C42' C44' 1.54(3)
C43' H43B 0.9500
C44' H44C 0.9900
C44' H44D 0.9900
C45' C46' 1.52(2)
C45' H45C 0.9900
C45' H45D 0.9900
C46' H46C 0.9900
C46' H46D 0.9900
C47' C48' 1.49(4)
C47' H47C 0.9900
C47' H47D 0.9900
C48' H48C 0.9900
C48' H48D 0.9900
C49' C50' 1.53(2)
C49' H49C 0.9900
C49' H49D 0.9900
C50' H50C 0.9900
C50' H50D 0.9900
C51' H51D 0.9800
C51' H51E 0.9800
C51' H51F 0.9800
C52' C53' 1.55(3)
C52' H52C 0.9900
C52' H52D 0.9900
C53' H53C 0.9900
C53' H53D 0.9900
C55 C56 1.393(8)
C55 C60 1.398(7)
C56 C57 1.387(8)
C56 H56A 0.9500
C57 C58 1.394(8)
C57 H57A 0.9500
C58 C59 1.398(8)
C58 H58A 0.9500
C59 C60 1.385(7)
C60 H60A 0.9500
C61 F3 1.322(10)
C61 F1 1.356(9)
C61 F2 1.368(10)
C61 S3 1.781(11)
S3 O5 1.434(10)
S3 O6 1.455(8)
S3 O7 1.482(9)
S3' O7' 1.466(11)
S3' O6' 1.469(11)
S3' O5' 1.489(12)
S4 O9 1.437(4)
S4 O10 1.446(4)
S4 O8 1.448(4)
S4 C62 1.827(6)
C62 F4 1.324(6)
C62 F6 1.329(6)
C62 F5 1.331(6)
N13 C63 1.159(11)
C63 C64 1.470(14)
C64 H64A 0.9800
C64 H64B 0.9800
C64 H64C 0.9800
N14 C65 1.228(12)
C65 C66 1.363(8)
C66 H66A 0.9800
C66 H66B 0.9800
C66 H66C 0.9800

loop_
_geom_torsion_atom_site_label_1
_geom_torsion_atom_site_label_2
_geom_torsion_atom_site_label_3
_geom_torsion_atom_site_label_4
_geom_torsion
C29 N1 C1 O1 7.1(9)
C29 N1 C1 C2 -173.1(5)
C6 N2 C2 C3 -1.2(7)
C6 N2 C2 C1 -179.5(5)
O1 C1 C2 N2 171.6(5)
N1 C1 C2 N2 -8.3(7)
O1 C1 C2 C3 -6.9(8)
N1 C1 C2 C3 173.3(5)
N2 C2 C3 C4 0.7(8)
C1 C2 C3 C4 179.1(5)
C2 C3 C4 C5 -0.7(8)
C3 C4 C5 C6 1.1(9)
C2 N2 C6 C5 1.6(7)
C2 N2 C6 C7 178.0(5)
C4 C5 C6 N2 -1.7(8)
C4 C5 C6 C7 -177.9(5)
C8 N3 C7 O2 9.6(10)
C8 N3 C7 C6 -172.2(5)
N2 C6 C7 O2 179.8(5)
C5 C6 C7 O2 -3.7(9)
N2 C6 C7 N3 1.5(8)
C5 C6 C7 N3 178.0(5)
C7 N3 C8 C9 26.6(9)
C7 N3 C8 C13 -154.7(6)
C13 C8 C9 C10 -1.2(9)
N3 C8 C9 C10 177.5(5)
C8 C9 C10 C11 -0.2(9)
C9 C10 C11 C12 0.9(9)
C10 C11 C12 C13 -0.4(9)
C10 C11 C12 C14 175.5(6)
C9 C8 C13 C12 1.7(8)
N3 C8 C13 C12 -176.9(5)
C11 C12 C13 C8 -1.0(8)
C14 C12 C13 C8 -176.7(5)
C19 N4 C14 C12 165.9(5)
C15 N4 C14 C12 -69.0(7)
C11 C12 C14 N4 141.1(6)
C13 C12 C14 N4 -43.2(8)
C14 N4 C15 C16 97.9(6)
C19 N4 C15 C16 -137.8(5)
N4 C15 C16 S1 57.4(6)
C17 S1 C16 C15 76.5(5)
C16 S1 C17 C18 178.7(4)
C23 N6 C18 C17 76.2(6)
C24 N6 C18 C17 -159.0(4)
S1 C17 C18 N6 48.7(5)
C14 N4 C19 C20 -154.6(5)
C15 N4 C19 C20 78.7(6)
N4 C19 C20 N5 50.1(6)
C21 N5 C20 C19 49.6(6)
C22 N5 C20 C19 175.0(4)
C21 N5 C22 C23 -168.0(5)
C20 N5 C22 C23 67.3(6)
C18 N6 C23 C22 -143.1(5)
C24 N6 C23 C22 91.1(5)
N5 C22 C23 N6 70.5(6)
C23 N6 C24 C25 -173.0(4)
C18 N6 C24 C25 61.7(6)
N6 C24 C25 C30 49.3(7)
N6 C24 C25 C26 -131.5(5)
C30 C25 C26 C27 -1.3(8)
C24 C25 C26 C27 179.5(5)
C25 C26 C27 C28 1.9(8)
C26 C27 C28 C29 0.2(8)
C1 N1 C29 C28 -22.4(9)
C1 N1 C29 C30 158.1(5)
C27 C28 C29 N1 177.7(5)
C27 C28 C29 C30 -2.8(8)
C26 C25 C30 C29 -1.4(8)
C24 C25 C30 C29 177.9(5)
N1 C29 C30 C25 -177.0(5)
C28 C29 C30 C25 3.4(8)
C59 N7 C31 O3 4.5(9)
C59 N7 C31 C32 -172.0(5)
C36 N8 C32 C33 0.6(8)
C36 N8 C32 C31 -179.3(4)
O3 C31 C32 N8 175.8(5)
N7 C31 C32 N8 -7.5(7)
O3 C31 C32 C33 -4.1(8)
N7 C31 C32 C33 172.6(5)
N8 C32 C33 C34 -0.4(9)
C31 C32 C33 C34 179.5(5)
C32 C33 C34 C35 -0.1(8)
C33 C34 C35 C36 0.3(8)
C32 N8 C36 C35 -0.3(7)
C32 N8 C36 C37 178.7(5)
C34 C35 C36 N8 -0.1(8)
C34 C35 C36 C37 -179.1(5)
C38 N9 C37 O4 6.5(9)
C38 N9 C37 C36 -173.4(5)
N8 C36 C37 O4 -178.0(5)
C35 C36 C37 O4 1.1(8)
N8 C36 C37 N9 1.9(7)
C35 C36 C37 N9 -179.0(5)
C37 N9 C38 C43' -138.8(11)
C37 N9 C38 C39 30.1(8)
C37 N9 C38 C43 -158.8(6)
C43' C38 C39 C40 -18.7(14)
N9 C38 C39 C40 173.5(7)
C43 C38 C39 C40 2.3(10)
C38 C39 C40 C41 2.2(12)
C39 C40 C41 C42 -3.9(15)
C40 C41 C42 C43 0.9(14)
C40 C41 C42 C44 178.3(9)
C41 C42 C43 C38 3.8(14)
C44 C42 C43 C38 -173.6(8)
C43' C38 C43 C42 106(5)
C39 C38 C43 C42 -5.4(11)
N9 C38 C43 C42 -176.8(7)
C49 N10 C44 C42 166.4(8)
C45 N10 C44 C42 -68.0(10)
C41 C42 C44 N10 138.8(9)
C43 C42 C44 N10 -43.8(13)
C49 N10 C45 C46 -137.3(8)
C44 N10 C45 C46 98.6(9)
N10 C45 C46 S2 53.5(10)
C47 S2 C46 C45 72.1(7)
C46 S2 C47 C48 175.5(7)
C53 N12 C48 C47 71.2(19)
C54 N12 C48 C47 -167.6(12)
S2 C47 C48 N12 58.0(17)
C45 N10 C49 C50 79.5(9)
C44 N10 C49 C50 -155.1(8)
C51 N11 C50 C49 48.8(10)
C52 N11 C50 C49 170.9(8)
N10 C49 C50 N11 49.9(10)
C51 N11 C52 C53 -161.7(8)
C50 N11 C52 C53 74.0(10)
C48 N12 C53 C52 -147.5(15)
C54 N12 C53 C52 92.0(15)
N11 C52 C53 N12 69.2(11)
C48 N12 C54 C55 64.1(19)
C53 N12 C54 C55 -174.4(11)
C40' C41' C42' C43' 1(3)
C40' C41' C42' C44' 174.9(17)
C39 C38 C43' C42' 12(2)
N9 C38 C43' C42' -179.9(14)
C43 C38 C43' C42' -68(4)
C41' C42' C43' C38 -10(3)
C44' C42' C43' C38 175.8(15)
C45' N10' C44' C42' -58.8(19)
C49' N10' C44' C42' 175.2(15)
C43' C42' C44' N10' -57(2)
C41' C42' C44' N10' 129.1(17)
C49' N10' C45' C46' -69.8(19)
C44' N10' C45' C46' 171.3(13)
N10' C45' C46' N11' -52(2)
C47' N11' C46' C45' -159.7(17)
C51' N11' C46' C45' -56.9(18)
C46' N11' C47' C48' -148(2)
C51' N11' C47' C48' 100(2)
N11' C47' C48' N12' 8(4)
C53' N12' C48' C47' 71(4)
C45' N10' C49' C50' 91.0(19)
C44' N10' C49' C50' -147.3(15)
N10' C49' C50' S2' 43.5(18)
C52' S2' C50' C49' -175.8(13)
C50' S2' C52' C53' 72.7(17)
C48' N12' C53' C52' -140(3)
S2' C52' C53' N12' 68(2)
N12 C54 C55 C56 -134.0(10)
N12 C54 C55 C60 45.2(11)
C60 C55 C56 C57 -0.3(8)
C54 C55 C56 C57 178.9(5)
C55 C56 C57 C58 0.9(9)
C56 C57 C58 C59 -0.1(9)
C57 C58 C59 C60 -1.4(8)
C57 C58 C59 N7 177.6(5)
C31 N7 C59 C60 157.5(5)
C31 N7 C59 C58 -21.5(8)
C58 C59 C60 C55 2.0(8)
N7 C59 C60 C55 -177.0(4)
C56 C55 C60 C59 -1.1(7)
C54 C55 C60 C59 179.7(5)
F3 C61 S3 O5 -67.6(13)
F1 C61 S3 O5 59.3(11)
F2 C61 S3 O5 -177.3(11)
F3 C61 S3 O6 51.7(11)
F1 C61 S3 O6 178.7(7)
F2 C61 S3 O6 -58.0(9)
F3 C61 S3 O7 177.4(9)
F1 C61 S3 O7 -55.6(9)
F2 C61 S3 O7 67.8(9)
O9 S4 C62 F4 -179.0(4)
O10 S4 C62 F4 -59.6(4)
O8 S4 C62 F4 61.1(4)
O9 S4 C62 F6 -58.1(4)
O10 S4 C62 F6 61.3(4)
O8 S4 C62 F6 -178.0(4)
O9 S4 C62 F5 60.7(4)
O10 S4 C62 F5 -179.9(4)
O8 S4 C62 F5 -59.2(4)
